data_7150475
loop_
_publ_author_name
'Oddershede, Jette'
'Henriksen, Lars'
'Larsen, Sine'

_publ_section_title
;
 Relations between 77Se NMR chemical shifts of (phenylseleno)benzenes
 and their molecular structures derived from nine X-ray crystal
 structures
;
_journal_issue 6
_journal_name_full 'Organic &amp;  Biomolecular Chemistry'
_journal_page_first 1053
_journal_paper_doi 10.1039/b211130f
_journal_volume 1
_journal_year 2003
_chemical_formula_moiety 'C14 H14 O Se'
_chemical_formula_sum 'C14 H14 O Se'
_chemical_formula_weight 277.21
_chemical_name_common 9
_chemical_name_systematic
; 
2,5-dimethyl-4-(phenylseleno)phenol 
;
_space_group_IT_number 14
_symmetry_cell_setting monoclinic
_symmetry_space_group_name_Hall '-P 2ybc'
_symmetry_space_group_name_H-M 'P 1 21/c 1'
_atom_sites_solution_hydrogens geom
_atom_sites_solution_primary direct
_atom_sites_solution_secondary difmap
_audit_creation_method SHELXL-97
_cell_angle_alpha 90.00
_cell_angle_beta 102.406(10)
_cell_angle_gamma 90.00
_cell_formula_units_Z 4
_cell_length_a 9.0416(12)
_cell_length_b 7.8911(10)
_cell_length_c 17.6103(18)
_cell_measurement_reflns_used 25
_cell_measurement_temperature 122.0(5)
_cell_measurement_theta_max 41.77
_cell_measurement_theta_min 39.46
_cell_volume 1227.1(3)
_computing_cell_refinement 'CAD4 Express (1994)'
_computing_data_collection 'CAD4 Express (1994)'
_computing_data_reduction 'DREADD (Blessing 1987)'
_computing_molecular_graphics 'ORTEPII (Johnson, 1976)'
_computing_publication_material 'SHELXL-97 (Sheldrick, 1997)'
_computing_structure_refinement 'SHELXL-97 (Sheldrick, 1997)'
_computing_structure_solution 'SHELXS-97 (Sheldrick, 1990)'
_diffrn_ambient_temperature 122.0(5)
_diffrn_measured_fraction_theta_full 1.000
_diffrn_measured_fraction_theta_max 1.000
_diffrn_measurement_device_type 'Enraf-Nonius CAD4'
_diffrn_measurement_method \w--2\q
_diffrn_radiation_monochromator graphite
_diffrn_radiation_source 'fine-focus sealed tube'
_diffrn_radiation_type MoK\a
_diffrn_radiation_wavelength 0.71073
_diffrn_reflns_av_R_equivalents 0.0501
_diffrn_reflns_av_sigmaI/netI 0.0106
_diffrn_reflns_limit_h_max 11
_diffrn_reflns_limit_h_min -11
_diffrn_reflns_limit_k_max 9
_diffrn_reflns_limit_k_min 0
_diffrn_reflns_limit_l_max 22
_diffrn_reflns_limit_l_min 0
_diffrn_reflns_number 9405
_diffrn_reflns_theta_full 26.43
_diffrn_reflns_theta_max 26.43
_diffrn_reflns_theta_min 2.31
_diffrn_standards_decay_% 'no decay'
_diffrn_standards_interval_time 167
_diffrn_standards_number 5
_exptl_absorpt_coefficient_mu 3.035
_exptl_absorpt_correction_T_max 0.180
_exptl_absorpt_correction_T_min 0.083
_exptl_absorpt_correction_type integration
_exptl_absorpt_process_details '(DeTitta, 1985)'
_exptl_crystal_colour colourless
_exptl_crystal_density_diffrn 1.500
_exptl_crystal_density_method 'not measured'
_exptl_crystal_description plate
_exptl_crystal_F_000 560
_exptl_crystal_size_max 0.24
_exptl_crystal_size_mid 0.20
_exptl_crystal_size_min 0.10
_refine_diff_density_max 0.395
_refine_diff_density_min -0.600
_refine_diff_density_rms 0.074
_refine_ls_extinction_coef 0.0075(8)
_refine_ls_extinction_expression Fc^*^=kFc[1+0.001xFc^2^\l^3^/sin(2\q)]^-1/4^
_refine_ls_extinction_method SHELXL
_refine_ls_goodness_of_fit_ref 1.100
_refine_ls_hydrogen_treatment mixed
_refine_ls_matrix_type full
_refine_ls_number_parameters 149
_refine_ls_number_reflns 2520
_refine_ls_number_restraints 0
_refine_ls_restrained_S_all 1.100
_refine_ls_R_factor_all 0.0268
_refine_ls_R_factor_gt 0.0265
_refine_ls_shift/su_max 0.000
_refine_ls_shift/su_mean 0.000
_refine_ls_structure_factor_coef Fsqd
_refine_ls_weighting_details 'calc w=1/[\s^2^(Fo^2^)+(0.0422P)^2^+1.4564P] where P=(Fo^2^+2Fc^2^)/3'
_refine_ls_weighting_scheme calc
_refine_ls_wR_factor_gt 0.0758
_refine_ls_wR_factor_ref 0.0760
_reflns_number_gt 2473
_reflns_number_total 2520
_reflns_threshold_expression >2sigma(I)
_cod_data_source_file b211130f.txt
_cod_data_source_block 9
_cod_original_sg_symbol_H-M 'P 21/c'
_cod_database_code 7150475

loop_
_symmetry_equiv_pos_as_xyz
'x, y, z'
'x, -y+1/2, z+1/2'
'-x, -y, -z'
'-x, y-1/2, -z-1/2'

loop_
_atom_site_label
_atom_site_type_symbol
_atom_site_fract_x
_atom_site_fract_y
_atom_site_fract_z
_atom_site_U_iso_or_equiv
_atom_site_adp_type
_atom_site_occupancy
_atom_site_symmetry_multiplicity
_atom_site_calc_flag
_atom_site_refinement_flags
_atom_site_disorder_assembly
_atom_site_disorder_group
Se1 Se 0.17703(2) 0.04582(3) 0.059285(12) 0.01987(11) Uani 1 1 d . . .
C1 C 0.1213(2) 0.2687(2) 0.08691(11) 0.0143(4) Uani 1 1 d . . .
C2 C 0.1955(2) 0.4127(3) 0.06733(11) 0.0140(4) Uani 1 1 d . . .
C3 C 0.1428(2) 0.5698(3) 0.08559(12) 0.0149(4) Uani 1 1 d . . .
H3 H 0.1911 0.6695 0.0729 0.018 Uiso 1 1 calc R . .
C4 C 0.0212(2) 0.5847(3) 0.12184(12) 0.0158(4) Uani 1 1 d . . .
O4 O -0.02977(18) 0.73990(19) 0.14021(10) 0.0221(3) Uani 1 1 d . . .
H4 H 0.0189 0.8167 0.1233 0.033 Uiso 1 1 calc R . .
C5 C -0.0523(2) 0.4417(3) 0.14232(12) 0.0172(4) Uani 1 1 d . . .
C6 C 0.0002(2) 0.2844(3) 0.12394(12) 0.0172(4) Uani 1 1 d . . .
H6 H -0.0479 0.1848 0.1370 0.021 Uiso 1 1 calc R . .
C7 C 0.3295(2) 0.4046(3) 0.02945(13) 0.0204(4) Uani 1 1 d . . .
H71 H 0.3482 0.5171 0.0099 0.025 Uiso 1 1 calc R . .
H72 H 0.3084 0.3241 -0.0139 0.025 Uiso 1 1 calc R . .
H73 H 0.4190 0.3672 0.0676 0.025 Uiso 1 1 calc R . .
C8 C -0.1794(3) 0.4589(3) 0.18446(15) 0.0269(5) Uani 1 1 d . . .
H81 H -0.2140 0.3460 0.1961 0.032 Uiso 1 1 calc R . .
H82 H -0.2635 0.5207 0.1517 0.032 Uiso 1 1 calc R . .
H83 H -0.1437 0.5212 0.2331 0.032 Uiso 1 1 calc R . .
C11 C 0.3774(2) 0.0288(2) 0.12302(12) 0.0140(4) Uani 1 1 d . . .
C12 C 0.4833(2) -0.0697(3) 0.09607(12) 0.0184(4) Uani 1 1 d . . .
H12 H 0.4560 -0.1259 0.0473 0.022 Uiso 1 1 calc R . .
C13 C 0.6292(2) -0.0853(3) 0.14114(13) 0.0222(4) Uani 1 1 d . . .
H13 H 0.7015 -0.1531 0.1232 0.027 Uiso 1 1 calc R . .
C14 C 0.6700(2) -0.0028(3) 0.21186(13) 0.0218(4) Uani 1 1 d . . .
H14 H 0.7699 -0.0135 0.2422 0.026 Uiso 1 1 calc R . .
C15 C 0.5640(2) 0.0960(3) 0.23837(12) 0.0219(4) Uani 1 1 d . . .
H15 H 0.5919 0.1528 0.2869 0.026 Uiso 1 1 calc R . .
C16 C 0.4178(2) 0.1118(3) 0.19420(12) 0.0179(4) Uani 1 1 d . . .
H16 H 0.3456 0.1791 0.2125 0.022 Uiso 1 1 calc R . .

loop_
_atom_site_aniso_label
_atom_site_aniso_U_11
_atom_site_aniso_U_22
_atom_site_aniso_U_33
_atom_site_aniso_U_23
_atom_site_aniso_U_13
_atom_site_aniso_U_12
Se1 0.01514(14) 0.01310(14) 0.02892(15) -0.00243(7) -0.00069(9) 0.00123(7)
C1 0.0110(8) 0.0105(9) 0.0201(9) 0.0012(7) 0.0007(7) 0.0019(7)
C2 0.0105(8) 0.0132(9) 0.0176(9) 0.0011(7) 0.0015(7) 0.0006(7)
C3 0.0129(9) 0.0120(9) 0.0194(9) 0.0017(7) 0.0025(7) 0.0000(7)
C4 0.0141(9) 0.0136(9) 0.0185(9) 0.0002(7) 0.0011(7) 0.0045(8)
O4 0.0215(8) 0.0131(7) 0.0338(8) -0.0010(6) 0.0109(6) 0.0059(6)
C5 0.0112(9) 0.0194(11) 0.0215(10) 0.0042(8) 0.0046(8) 0.0035(7)
C6 0.0125(9) 0.0155(10) 0.0230(10) 0.0048(8) 0.0028(7) -0.0009(7)
C7 0.0171(10) 0.0179(10) 0.0288(10) 0.0007(8) 0.0106(8) 0.0017(8)
C8 0.0220(11) 0.0269(12) 0.0367(13) 0.0068(9) 0.0172(10) 0.0063(9)
C11 0.0119(9) 0.0107(9) 0.0193(9) 0.0026(7) 0.0031(7) 0.0005(7)
C12 0.0188(10) 0.0167(10) 0.0201(9) -0.0019(8) 0.0053(8) 0.0026(8)
C13 0.0170(10) 0.0211(10) 0.0295(11) 0.0013(9) 0.0072(8) 0.0077(8)
C14 0.0148(10) 0.0208(10) 0.0274(11) 0.0053(9) -0.0012(8) 0.0013(9)
C15 0.0217(11) 0.0227(11) 0.0202(10) -0.0010(8) 0.0020(8) -0.0009(9)
C16 0.0176(9) 0.0162(10) 0.0206(9) -0.0017(8) 0.0057(8) 0.0022(8)

loop_
_atom_type_symbol
_atom_type_description
_atom_type_scat_dispersion_real
_atom_type_scat_dispersion_imag
_atom_type_scat_source
C C 0.0033 0.0016 'International Tables Vol C Tables 4.2.6.8 and 6.1.1.4'
H H 0.0000 0.0000 'International Tables Vol C Tables 4.2.6.8 and 6.1.1.4'
O O 0.0106 0.0060 'International Tables Vol C Tables 4.2.6.8 and 6.1.1.4'
Se Se -0.0929 2.2259 'International Tables Vol C Tables 4.2.6.8 and 6.1.1.4'

loop_
_geom_angle_atom_site_label_1
_geom_angle_atom_site_label_2
_geom_angle_atom_site_label_3
_geom_angle
_geom_angle_site_symmetry_1
_geom_angle_site_symmetry_3
_geom_angle_publ_flag
C11 Se1 C1 100.48(8) . . ?
C6 C1 C2 120.57(18) . . ?
C6 C1 Se1 118.36(15) . . ?
C2 C1 Se1 121.01(14) . . ?
C3 C2 C1 117.43(17) . . ?
C3 C2 C7 119.30(18) . . ?
C1 C2 C7 123.26(19) . . ?
C2 C3 C4 121.74(18) . . ?
C2 C3 H3 119.1 . . ?
C4 C3 H3 119.1 . . ?
O4 C4 C3 121.52(19) . . ?
O4 C4 C5 117.29(18) . . ?
C3 C4 C5 121.17(19) . . ?
C4 O4 H4 109.5 . . ?
C6 C5 C4 117.13(18) . . ?
C6 C5 C8 122.06(19) . . ?
C4 C5 C8 120.78(19) . . ?
C5 C6 C1 121.96(19) . . ?
C5 C6 H6 119.0 . . ?
C1 C6 H6 119.0 . . ?
C2 C7 H71 109.5 . . ?
C2 C7 H72 109.5 . . ?
H71 C7 H72 109.5 . . ?
C2 C7 H73 109.5 . . ?
H71 C7 H73 109.5 . . ?
H72 C7 H73 109.5 . . ?
C5 C8 H81 109.5 . . ?
C5 C8 H82 109.5 . . ?
H81 C8 H82 109.5 . . ?
C5 C8 H83 109.5 . . ?
H81 C8 H83 109.5 . . ?
H82 C8 H83 109.5 . . ?
C16 C11 C12 120.21(19) . . ?
C16 C11 Se1 121.70(15) . . ?
C12 C11 Se1 118.09(16) . . ?
C13 C12 C11 119.4(2) . . ?
C13 C12 H12 120.3 . . ?
C11 C12 H12 120.3 . . ?
C14 C13 C12 120.6(2) . . ?
C14 C13 H13 119.7 . . ?
C12 C13 H13 119.7 . . ?
C13 C14 C15 119.8(2) . . ?
C13 C14 H14 120.1 . . ?
C15 C14 H14 120.1 . . ?
C16 C15 C14 120.3(2) . . ?
C16 C15 H15 119.9 . . ?
C14 C15 H15 119.9 . . ?
C15 C16 C11 119.74(19) . . ?
C15 C16 H16 120.1 . . ?
C11 C16 H16 120.1 . . ?

loop_
_geom_bond_atom_site_label_1
_geom_bond_atom_site_label_2
_geom_bond_distance
_geom_bond_site_symmetry_2
_geom_bond_publ_flag
Se1 C11 1.920(2) . ?
Se1 C1 1.921(2) . ?
C1 C6 1.395(3) . ?
C1 C2 1.400(3) . ?
C2 C3 1.390(3) . ?
C2 C7 1.505(3) . ?
C3 C4 1.390(3) . ?
C3 H3 0.9500 . ?
C4 O4 1.371(2) . ?
C4 C5 1.395(3) . ?
O4 H4 0.8400 . ?
C5 C6 1.392(3) . ?
C5 C8 1.502(3) . ?
C6 H6 0.9500 . ?
C7 H71 0.9800 . ?
C7 H72 0.9800 . ?
C7 H73 0.9800 . ?
C8 H81 0.9800 . ?
C8 H82 0.9800 . ?
C8 H83 0.9800 . ?
C11 C16 1.392(3) . ?
C11 C12 1.393(3) . ?
C12 C13 1.392(3) . ?
C12 H12 0.9500 . ?
C13 C14 1.383(3) . ?
C13 H13 0.9500 . ?
C14 C15 1.391(3) . ?
C14 H14 0.9500 . ?
C15 C16 1.388(3) . ?
C15 H15 0.9500 . ?
C16 H16 0.9500 . ?

loop_
_cod_related_entry_id
_cod_related_entry_database
_cod_related_entry_code
1 ChemSpider 9262197
